data_2214236
loop_
_publ_author_name
'Li, Jian'

_publ_section_title
;
 4,5,6,7-Tetrachloro-2-hydroxyisoindoline-1,3-dione
 <i>N</i>,<i>N</i>-dimethylformamide solvate
;
_journal_coeditor_code HB2456
_journal_issue 7
_journal_name_full 'Acta Crystallographica Section E'
_journal_page_first o3333
_journal_page_last o3333
_journal_paper_doi 10.1107/S1600536807030656
_journal_volume 63
_journal_year 2007
_chemical_formula_iupac 'C8 H Cl4 N O3, C3 H7 N O'
_chemical_formula_moiety 'C8 H Cl4 N O3, C3 H7 N O'
_chemical_formula_sum 'C11 H8 Cl4 N2 O4'
_chemical_formula_weight 373.99
_chemical_name_systematic
;
4,5,6,7-Tetrachloro-2-hydroxyisoindoline-1,3-dione N,N-dimethylformamide
solvate
;
_space_group_IT_number 61
_symmetry_cell_setting orthorhombic
_symmetry_space_group_name_Hall '-P 2ac 2ab'
_symmetry_space_group_name_H-M 'P b c a'
_atom_sites_solution_hydrogens geom
_atom_sites_solution_primary direct
_atom_sites_solution_secondary difmap
_cell_angle_alpha 90.00
_cell_angle_beta 90.00
_cell_angle_gamma 90.00
_cell_formula_units_Z 8
_cell_length_a 16.885(2)
_cell_length_b 7.7823(11)
_cell_length_c 21.974(3)
_cell_measurement_reflns_used 4163
_cell_measurement_temperature 298(2)
_cell_measurement_theta_max 27.116
_cell_measurement_theta_min 2.412
_cell_volume 2887.5(7)
_computing_cell_refinement 'SAINT (Bruker, 1997)'
_computing_data_collection 'SMART (Bruker, 1997)'
_computing_data_reduction SAINT
_computing_molecular_graphics 'SHELXTL (Bruker, 1997)'
_computing_publication_material SHELXTL
_computing_structure_refinement 'SHELXL97 (Sheldrick, 1997)'
_computing_structure_solution 'SHELXS97 (Sheldrick, 1997)'
_diffrn_ambient_temperature 298(2)
_diffrn_measured_fraction_theta_full 1.000
_diffrn_measured_fraction_theta_max 1.000
_diffrn_measurement_device_type 'Bruker SMART CCD'
_diffrn_measurement_method \w
_diffrn_radiation_monochromator graphite
_diffrn_radiation_source 'fine-focus sealed tube'
_diffrn_radiation_type MoK\a
_diffrn_radiation_wavelength 0.71073
_diffrn_reflns_av_R_equivalents 0.0258
_diffrn_reflns_av_sigmaI/netI 0.0210
_diffrn_reflns_limit_h_max 15
_diffrn_reflns_limit_h_min -20
_diffrn_reflns_limit_k_max 8
_diffrn_reflns_limit_k_min -9
_diffrn_reflns_limit_l_max 26
_diffrn_reflns_limit_l_min -19
_diffrn_reflns_number 11352
_diffrn_reflns_theta_full 25.02
_diffrn_reflns_theta_max 25.02
_diffrn_reflns_theta_min 2.21
_exptl_absorpt_coefficient_mu 0.835
_exptl_absorpt_correction_T_max 0.892
_exptl_absorpt_correction_T_min 0.705
_exptl_absorpt_correction_type multi-scan
_exptl_absorpt_process_details '(SADABS; Bruker, 1997)'
_exptl_crystal_colour colourless
_exptl_crystal_density_diffrn 1.721
_exptl_crystal_density_method 'not measured'
_exptl_crystal_description slab
_exptl_crystal_F_000 1504
_exptl_crystal_size_max 0.45
_exptl_crystal_size_mid 0.38
_exptl_crystal_size_min 0.14
_refine_diff_density_max 0.295
_refine_diff_density_min -0.165
_refine_ls_extinction_method none
_refine_ls_goodness_of_fit_ref 1.030
_refine_ls_hydrogen_treatment constr
_refine_ls_matrix_type full
_refine_ls_number_parameters 193
_refine_ls_number_reflns 2550
_refine_ls_number_restraints 0
_refine_ls_restrained_S_all 1.030
_refine_ls_R_factor_all 0.0440
_refine_ls_R_factor_gt 0.0353
_refine_ls_shift/su_max 0.001
_refine_ls_shift/su_mean 0.000
_refine_ls_structure_factor_coef Fsqd
_refine_ls_weighting_details 'calc w=1/[\s^2^(Fo^2^)+(0.0519P)^2^+0.936P] where P=(Fo^2^+2Fc^2^)/3'
_refine_ls_weighting_scheme calc
_refine_ls_wR_factor_gt 0.0885
_refine_ls_wR_factor_ref 0.0946
_reflns_number_gt 2127
_reflns_number_total 2550
_reflns_threshold_expression I>2\s(I)
_cod_data_source_file hb2456.cif
_cod_data_source_block I
_cod_depositor_comments
;
The following automatic conversions were performed:
'_symmetry_cell_setting' value 'Orthorhombic' changed to 'orthorhombic'
according to '/home/saulius/struct/CIF-dictionaries/cif_core.dic'
dictionary named 'cif_core.dic' version 2.4.1 from 2010-06-29.

Automatic conversion script
Id: cif_fix_enum 1527 2010-12-29 10:47:43Z saulius 

The following automatic conversions were performed:

'_symmetry_cell_setting' value 'Orthorhombic' changed to
'orthorhombic' according to
/home/saulius/struct/CIF-dictionaries/cif_core.dic dictionary named
'cif_core.dic' version 2.4.1 from 2010-06-29.

Automatic conversion script
Id: cif_fix_values 1715 2011-07-08 13:25:40Z adriana 
;
_cod_database_code 2214236
_cod_database_fobs_code 2214236

loop_
_symmetry_equiv_pos_as_xyz
'x, y, z'
'-x+1/2, -y, z+1/2'
'-x, y+1/2, -z+1/2'
'x+1/2, -y+1/2, -z'
'-x, -y, -z'
'x-1/2, y, -z-1/2'
'x, -y-1/2, z-1/2'
'-x-1/2, y-1/2, z'

loop_
_atom_site_type_symbol
_atom_site_label
_atom_site_fract_x
_atom_site_fract_y
_atom_site_fract_z
_atom_site_U_iso_or_equiv
_atom_site_adp_type
_atom_site_calc_flag
_atom_site_refinement_flags
_atom_site_occupancy
C C1 0.20622(14) 0.3474(3) 0.45063(10) 0.0411(5) Uani d . 1
C C2 0.17868(11) 0.2593(3) 0.50706(9) 0.0347(5) Uani d . 1
C C3 0.22109(12) 0.1868(2) 0.55376(9) 0.0350(5) Uani d . 1
C C4 0.17926(12) 0.1107(3) 0.60146(9) 0.0348(5) Uani d . 1
C C5 0.09689(12) 0.1052(3) 0.60049(9) 0.0361(5) Uani d . 1
C C6 0.05419(12) 0.1804(3) 0.55290(9) 0.0366(5) Uani d . 1
C C7 0.09632(11) 0.2569(3) 0.50683(9) 0.0360(5) Uani d . 1
C C8 0.06792(14) 0.3430(3) 0.45026(10) 0.0431(5) Uani d . 1
C C9 0.42878(16) 0.0147(4) 0.70928(12) 0.0624(7) Uani d . 1
H H9A 0.4798 0.0639 0.7176 0.094 Uiso calc R 1
H H9B 0.4053 0.0722 0.6751 0.094 Uiso calc R 1
H H9C 0.4347 -0.1052 0.7002 0.094 Uiso calc R 1
C C10 0.35766(14) -0.0968(3) 0.79531(12) 0.0533(6) Uani d . 1
H H10 0.3267 -0.0758 0.8295 0.064 Uiso calc R 1
C C11 0.35773(17) 0.2081(4) 0.78049(15) 0.0706(8) Uani d . 1
H H11A 0.3245 0.2040 0.8159 0.106 Uiso calc R 1
H H11B 0.3300 0.2644 0.7480 0.106 Uiso calc R 1
H H11C 0.4052 0.2708 0.7897 0.106 Uiso calc R 1
N N1 0.13743(11) 0.3839(3) 0.41940(9) 0.0481(5) Uani d . 1
N N2 0.37816(11) 0.0348(3) 0.76212(9) 0.0452(5) Uani d . 1
O O1 0.27226(10) 0.3821(2) 0.43417(8) 0.0577(5) Uani d . 1
O O2 0.00221(10) 0.3717(2) 0.43250(8) 0.0612(5) Uani d . 1
O O3 0.13795(11) 0.4787(2) 0.36673(8) 0.0597(5) Uani d . 1
H H3 0.1379 0.4138 0.3373 0.090 Uiso calc R 1
O O4 0.37631(13) -0.2469(3) 0.78468(9) 0.0749(6) Uani d . 1
Cl Cl1 0.32275(3) 0.18521(7) 0.55363(3) 0.04350(18) Uani d . 1
Cl Cl2 -0.04705(3) 0.17228(8) 0.55248(3) 0.05155(19) Uani d . 1
Cl Cl3 0.22967(3) 0.02190(8) 0.66120(3) 0.04968(19) Uani d . 1
Cl Cl4 0.04709(4) 0.00212(8) 0.65760(3) 0.0554(2) Uani d . 1

loop_
_atom_site_aniso_label
_atom_site_aniso_U_11
_atom_site_aniso_U_22
_atom_site_aniso_U_33
_atom_site_aniso_U_12
_atom_site_aniso_U_13
_atom_site_aniso_U_23
C1 0.0459(14) 0.0381(12) 0.0393(12) -0.0018(10) 0.0023(10) -0.0028(9)
C2 0.0319(11) 0.0330(10) 0.0391(12) -0.0011(9) 0.0023(9) -0.0040(9)
C3 0.0298(11) 0.0361(11) 0.0390(11) -0.0012(8) 0.0002(9) -0.0076(9)
C4 0.0335(11) 0.0358(11) 0.0351(11) 0.0005(9) -0.0016(9) -0.0030(9)
C5 0.0333(11) 0.0383(11) 0.0367(11) -0.0031(9) 0.0045(9) -0.0037(9)
C6 0.0281(11) 0.0392(12) 0.0424(12) -0.0004(8) -0.0002(9) -0.0069(9)
C7 0.0327(11) 0.0349(11) 0.0404(12) 0.0000(9) -0.0035(9) -0.0061(9)
C8 0.0454(13) 0.0417(12) 0.0422(13) 0.0006(10) -0.0081(10) -0.0021(10)
C9 0.0547(16) 0.0831(19) 0.0494(15) 0.0002(13) 0.0027(12) 0.0048(14)
C10 0.0554(16) 0.0638(17) 0.0408(14) -0.0016(13) -0.0023(11) -0.0020(13)
C11 0.088(2) 0.0539(16) 0.0695(19) 0.0068(14) -0.0037(16) -0.0019(15)
N1 0.0547(13) 0.0513(12) 0.0381(11) -0.0014(9) -0.0047(9) 0.0080(9)
N2 0.0448(11) 0.0507(11) 0.0402(11) 0.0010(9) -0.0034(8) 0.0011(9)
O1 0.0479(10) 0.0712(11) 0.0539(10) -0.0073(9) 0.0119(8) 0.0101(9)
O2 0.0481(10) 0.0721(12) 0.0634(11) 0.0025(9) -0.0182(8) 0.0087(9)
O3 0.0874(15) 0.0487(10) 0.0429(10) -0.0019(9) -0.0054(9) 0.0113(8)
O4 0.1157(17) 0.0529(11) 0.0562(12) 0.0021(11) 0.0095(11) 0.0013(10)
Cl1 0.0267(3) 0.0512(3) 0.0525(4) -0.0005(2) 0.0024(2) -0.0021(2)
Cl2 0.0267(3) 0.0645(4) 0.0635(4) -0.0001(2) -0.0016(2) -0.0001(3)
Cl3 0.0416(3) 0.0637(4) 0.0437(3) -0.0001(3) -0.0072(2) 0.0096(3)
Cl4 0.0419(3) 0.0724(4) 0.0517(4) -0.0062(3) 0.0107(3) 0.0128(3)

loop_
_atom_type_symbol
_atom_type_description
_atom_type_scat_dispersion_real
_atom_type_scat_dispersion_imag
_atom_type_scat_source
C C 0.0033 0.0016 'International Tables Vol C Tables 4.2.6.8 and 6.1.1.4'
H H 0.0000 0.0000 'International Tables Vol C Tables 4.2.6.8 and 6.1.1.4'
N N 0.0061 0.0033 'International Tables Vol C Tables 4.2.6.8 and 6.1.1.4'
O O 0.0106 0.0060 'International Tables Vol C Tables 4.2.6.8 and 6.1.1.4'
Cl Cl 0.1484 0.1585 'International Tables Vol C Tables 4.2.6.8 and 6.1.1.4'

loop_
_geom_angle_atom_site_label_1
_geom_angle_atom_site_label_2
_geom_angle_atom_site_label_3
_geom_angle
O1 C1 N1 125.8(2)
O1 C1 C2 130.0(2)
N1 C1 C2 104.23(19)
C3 C2 C7 121.26(19)
C3 C2 C1 130.38(19)
C7 C2 C1 108.36(18)
C2 C3 C4 118.15(19)
C2 C3 Cl1 121.57(16)
C4 C3 Cl1 120.27(16)
C5 C4 C3 120.49(18)
C5 C4 Cl3 119.77(15)
C3 C4 Cl3 119.74(15)
C4 C5 C6 120.92(18)
C4 C5 Cl4 119.65(16)
C6 C5 Cl4 119.43(16)
C7 C6 C5 117.75(18)
C7 C6 Cl2 121.98(16)
C5 C6 Cl2 120.26(16)
C6 C7 C2 121.41(19)
C6 C7 C8 130.01(19)
C2 C7 C8 108.57(19)
O2 C8 N1 125.4(2)
O2 C8 C7 130.8(2)
N1 C8 C7 103.75(18)
N2 C9 H9A 109.5
N2 C9 H9B 109.5
H9A C9 H9B 109.5
N2 C9 H9C 109.5
H9A C9 H9C 109.5
H9B C9 H9C 109.5
O4 C10 N2 124.8(2)
O4 C10 H10 117.6
N2 C10 H10 117.6
N2 C11 H11A 109.5
N2 C11 H11B 109.5
H11A C11 H11B 109.5
N2 C11 H11C 109.5
H11A C11 H11C 109.5
H11B C11 H11C 109.5
O3 N1 C1 121.67(19)
O3 N1 C8 122.61(18)
C1 N1 C8 114.88(19)
C10 N2 C11 120.8(2)
C10 N2 C9 121.3(2)
C11 N2 C9 117.6(2)
N1 O3 H3 109.5

loop_
_geom_bond_atom_site_label_1
_geom_bond_atom_site_label_2
_geom_bond_distance
C1 O1 1.203(3)
C1 N1 1.379(3)
C1 C2 1.491(3)
C2 C3 1.372(3)
C2 C7 1.391(3)
C3 C4 1.396(3)
C3 Cl1 1.717(2)
C4 C5 1.392(3)
C4 Cl3 1.710(2)
C5 C6 1.398(3)
C5 Cl4 1.710(2)
C6 C7 1.373(3)
C6 Cl2 1.711(2)
C7 C8 1.492(3)
C8 O2 1.197(3)
C8 N1 1.392(3)
C9 N2 1.450(3)
C9 H9A 0.9600
C9 H9B 0.9600
C9 H9C 0.9600
C10 O4 1.232(3)
C10 N2 1.304(3)
C10 H10 0.9300
C11 N2 1.450(3)
C11 H11A 0.9600
C11 H11B 0.9600
C11 H11C 0.9600
N1 O3 1.372(3)
O3 H3 0.8200

loop_
_geom_hbond_atom_site_label_D
_geom_hbond_atom_site_label_H
_geom_hbond_atom_site_label_A
_geom_hbond_site_symmetry_A
_geom_hbond_distance_DH
_geom_hbond_distance_HA
_geom_hbond_distance_DA
_geom_hbond_angle_DHA
O3 H3 O4 2_554 0.82 1.76 2.562(3) 167

loop_
_geom_torsion_atom_site_label_1
_geom_torsion_atom_site_label_2
_geom_torsion_atom_site_label_3
_geom_torsion_atom_site_label_4
_geom_torsion
O1 C1 C2 C3 -3.6(4)
N1 C1 C2 C3 176.6(2)
O1 C1 C2 C7 177.0(2)
N1 C1 C2 C7 -2.8(2)
C7 C2 C3 C4 -0.3(3)
C1 C2 C3 C4 -179.5(2)
C7 C2 C3 Cl1 178.59(15)
C1 C2 C3 Cl1 -0.7(3)
C2 C3 C4 C5 1.6(3)
Cl1 C3 C4 C5 -177.22(15)
C2 C3 C4 Cl3 -178.96(15)
Cl1 C3 C4 Cl3 2.2(2)
C3 C4 C5 C6 -2.1(3)
Cl3 C4 C5 C6 178.50(16)
C3 C4 C5 Cl4 176.83(16)
Cl3 C4 C5 Cl4 -2.6(2)
C4 C5 C6 C7 1.1(3)
Cl4 C5 C6 C7 -177.83(16)
C4 C5 C6 Cl2 180.00(15)
Cl4 C5 C6 Cl2 1.1(2)
C5 C6 C7 C2 0.3(3)
Cl2 C6 C7 C2 -178.59(15)
C5 C6 C7 C8 178.6(2)
Cl2 C6 C7 C8 -0.3(3)
C3 C2 C7 C6 -0.7(3)
C1 C2 C7 C6 178.70(19)
C3 C2 C7 C8 -179.34(19)
C1 C2 C7 C8 0.1(2)
C6 C7 C8 O2 3.1(4)
C2 C7 C8 O2 -178.4(2)
C6 C7 C8 N1 -175.9(2)
C2 C7 C8 N1 2.6(2)
O1 C1 N1 O3 -5.3(4)
C2 C1 N1 O3 174.53(19)
O1 C1 N1 C8 -175.0(2)
C2 C1 N1 C8 4.8(3)
O2 C8 N1 O3 6.6(4)
C7 C8 N1 O3 -174.36(19)
O2 C8 N1 C1 176.3(2)
C7 C8 N1 C1 -4.7(3)
O4 C10 N2 C11 -175.9(3)
O4 C10 N2 C9 -2.3(4)

loop_
_cod_related_entry_id
_cod_related_entry_database
_cod_related_entry_code
1 ChemSpider 21124177
